data_4023981
loop_
_publ_author_name
'Mercedes Amat'
'Mar\'ia M. M. Santos'
'Oriol Bassas'
'N\'uria Llor'
'Carmen Escolano'
'Arantxa G\'omez-Esqu\'e'
'Elies Molins'
'Steven M. Allin'
'Vickie McKee'
'Joan Bosch'

_publ_section_title
;
 Straightforward Methodology for the Enantioselective Synthesis of
 Benzo[a]- and Indolo[2,3-a]quinolizidines
;
_journal_name_full 'Journal of Organic Chemistry'
_journal_page_first 5193
_journal_page_last 5201
_journal_paper_doi 10.1021/jo070539g
_journal_volume 72
_journal_year 2007
_chemical_absolute_configuration syn
_chemical_formula_sum 'C19 H25 N O6'
_chemical_formula_weight 363.40
_chemical_name_systematic
;
 ?
;
_space_group_IT_number 4
_symmetry_cell_setting monoclinic
_symmetry_space_group_name_Hall 'P 2yb'
_symmetry_space_group_name_H-M 'P 1 21 1'
_atom_sites_solution_hydrogens geom
_atom_sites_solution_primary direct
_atom_sites_solution_secondary difmap
_audit_creation_method SHELXL-97
_cell_angle_alpha 90.00
_cell_angle_beta 91.4330(10)
_cell_angle_gamma 90.00
_cell_formula_units_Z 2
_cell_length_a 9.2845(7)
_cell_length_b 5.9240(5)
_cell_length_c 16.6375(13)
_cell_measurement_reflns_used 3848
_cell_measurement_temperature 150(2)
_cell_measurement_theta_max 27.79
_cell_measurement_theta_min 2.20
_cell_volume 914.80(13)
_computing_cell_refinement 'Bruker SMART'
_computing_data_collection 'Bruker SMART'
_computing_data_reduction 'Bruker SAINT'
_computing_molecular_graphics 'Bruker SHELXTL'
_computing_publication_material 'Bruker SHELXTL'
_computing_structure_refinement 'SHELXL-97 (Sheldrick, 1997)'
_computing_structure_solution 'SHELXS-97 (Sheldrick, 1990)'
_diffrn_ambient_temperature 150(2)
_diffrn_measured_fraction_theta_full 0.999
_diffrn_measured_fraction_theta_max 0.903
_diffrn_measurement_device_type 'CCD area detector'
_diffrn_measurement_method 'phi and omega scans'
_diffrn_radiation_monochromator graphite
_diffrn_radiation_source 'normal-focus sealed tube'
_diffrn_radiation_type MoK\a
_diffrn_radiation_wavelength 0.71073
_diffrn_reflns_av_R_equivalents 0.0179
_diffrn_reflns_av_sigmaI/netI 0.0191
_diffrn_reflns_limit_h_max 12
_diffrn_reflns_limit_h_min -12
_diffrn_reflns_limit_k_max 7
_diffrn_reflns_limit_k_min -8
_diffrn_reflns_limit_l_max 21
_diffrn_reflns_limit_l_min -21
_diffrn_reflns_number 7877
_diffrn_reflns_theta_full 25.00
_diffrn_reflns_theta_max 28.78
_diffrn_reflns_theta_min 2.19
_diffrn_standards_decay_% 0
_diffrn_standards_interval_count 0
_diffrn_standards_number 0
_exptl_absorpt_coefficient_mu 0.098
_exptl_absorpt_correction_T_max 1.00000
_exptl_absorpt_correction_T_min 0.932327
_exptl_absorpt_correction_type multi-scan
_exptl_crystal_colour colourless
_exptl_crystal_density_diffrn 1.319
_exptl_crystal_density_method 'not measured'
_exptl_crystal_description tablet
_exptl_crystal_F_000 388
_exptl_crystal_size_max 0.29
_exptl_crystal_size_mid 0.21
_exptl_crystal_size_min 0.10
_refine_diff_density_max 0.208
_refine_diff_density_min -0.158
_refine_diff_density_rms 0.032
_refine_ls_abs_structure_details 'Flack H D (1983), Acta Cryst. A39, 876-881'
_refine_ls_abs_structure_Flack -10(10)
_refine_ls_extinction_method none
_refine_ls_goodness_of_fit_ref 1.091
_refine_ls_hydrogen_treatment constr
_refine_ls_matrix_type full
_refine_ls_number_parameters 235
_refine_ls_number_reflns 2344
_refine_ls_number_restraints 1
_refine_ls_restrained_S_all 1.091
_refine_ls_R_factor_all 0.0399
_refine_ls_R_factor_gt 0.0328
_refine_ls_shift/su_max 0.000
_refine_ls_shift/su_mean 0.000
_refine_ls_structure_factor_coef Fsqd
_refine_ls_weighting_details 'calc w=1/[\s^2^(Fo^2^)+(0.0426P)^2^+0.1155P] where P=(Fo^2^+2Fc^2^)/3'
_refine_ls_weighting_scheme calc
_refine_ls_wR_factor_gt 0.0797
_refine_ls_wR_factor_ref 0.0838
_reflns_number_gt 2082
_reflns_number_total 2344
_reflns_threshold_expression >2sigma(I)
_cod_data_source_file jo070539grom20070315_094404.cif
_cod_data_source_block sma47
_cod_depositor_comments
;
The following automatic conversions were performed:
'_symmetry_cell_setting' value 'Monoclinic' changed to 'monoclinic'
according to '/home/saulius/struct/CIF-dictionaries/cif_core.dic'
dictionary named 'cif_core.dic' version 2.4.1 from 2010-06-29.

Automatic conversion script
Id: cif_fix_enum 1527 2010-12-29 10:47:43Z saulius 
;
_cod_original_sg_symbol_H-M 'P 21'
_cod_database_code 4023981

loop_
_symmetry_equiv_pos_as_xyz
'x, y, z'
'-x, y+1/2, -z'

loop_
_atom_site_label
_atom_site_type_symbol
_atom_site_fract_x
_atom_site_fract_y
_atom_site_fract_z
_atom_site_U_iso_or_equiv
_atom_site_adp_type
_atom_site_occupancy
_atom_site_symmetry_multiplicity
_atom_site_calc_flag
_atom_site_refinement_flags
_atom_site_disorder_assembly
_atom_site_disorder_group
O1 O 0.15115(18) 0.4405(3) 0.58374(9) 0.0455(4) Uani 1 1 d . . .
C1 C 0.2075(3) 0.4829(4) 0.66216(13) 0.0432(5) Uani 1 1 d . . .
H1A H 0.2981 0.3975 0.6715 0.052 Uiso 1 1 calc R . .
H1B H 0.1376 0.4359 0.7029 0.052 Uiso 1 1 calc R . .
C2 C 0.2362(2) 0.7372(4) 0.66835(11) 0.0295(4) Uani 1 1 d . . .
H2 H 0.3319 0.7643 0.6955 0.035 Uiso 1 1 calc R . .
C21 C 0.1196(2) 0.8705(4) 0.71097(10) 0.0303(4) Uani 1 1 d . . .
H21A H 0.1235 1.0302 0.6937 0.036 Uiso 1 1 calc R . .
H21B H 0.0239 0.8099 0.6948 0.036 Uiso 1 1 calc R . .
C22 C 0.13705(19) 0.8589(4) 0.80156(11) 0.0284(4) Uani 1 1 d . . .
C23 C 0.23036(19) 1.0105(4) 0.84104(11) 0.0286(4) Uani 1 1 d . . .
H23 H 0.2791 1.1209 0.8105 0.034 Uiso 1 1 calc R . .
C24 C 0.25318(19) 1.0030(4) 0.92364(11) 0.0282(4) Uani 1 1 d . . .
O21 O 0.33988(15) 1.1468(3) 0.96715(8) 0.0366(4) Uani 1 1 d . . .
C28 C 0.4150(2) 1.3138(4) 0.92331(13) 0.0411(5) Uani 1 1 d . . .
H28A H 0.4731 1.4062 0.9606 0.062 Uiso 1 1 calc R . .
H28B H 0.3455 1.4100 0.8942 0.062 Uiso 1 1 calc R . .
H28C H 0.4780 1.2401 0.8849 0.062 Uiso 1 1 calc R . .
C25 C 0.18308(19) 0.8362(4) 0.96893(10) 0.0281(4) Uani 1 1 d . . .
O22 O 0.21366(14) 0.8396(3) 1.04997(7) 0.0345(3) Uani 1 1 d . . .
C29 C 0.1554(2) 0.6588(4) 1.09575(12) 0.0410(5) Uani 1 1 d . . .
H29A H 0.1833 0.6779 1.1525 0.061 Uiso 1 1 calc R . .
H29B H 0.1927 0.5148 1.0762 0.061 Uiso 1 1 calc R . .
H29C H 0.0501 0.6598 1.0900 0.061 Uiso 1 1 calc R . .
C26 C 0.0903(2) 0.6867(4) 0.93067(11) 0.0318(4) Uani 1 1 d . . .
H26 H 0.0423 0.5748 0.9609 0.038 Uiso 1 1 calc R . .
C27 C 0.0666(2) 0.6997(4) 0.84688(11) 0.0310(4) Uani 1 1 d . . .
H27 H 0.0013 0.5977 0.8211 0.037 Uiso 1 1 calc R . .
N1 N 0.24318(16) 0.7962(3) 0.58328(9) 0.0281(4) Uani 1 1 d . . .
C3 C 0.3432(2) 0.9392(3) 0.55479(11) 0.0274(4) Uani 1 1 d . . .
O32 O 0.42399(14) 1.0460(3) 0.60058(8) 0.0371(4) Uani 1 1 d . . .
C4 C 0.35397(19) 0.9571(3) 0.46458(10) 0.0279(4) Uani 1 1 d . . .
H4A H 0.4491 0.8981 0.4492 0.033 Uiso 1 1 calc R . .
H4B H 0.3506 1.1188 0.4497 0.033 Uiso 1 1 calc R . .
C5 C 0.2375(2) 0.8325(4) 0.41529(11) 0.0290(4) Uani 1 1 d . . .
H5 H 0.1466 0.9231 0.4158 0.035 Uiso 1 1 calc R . .
C51 C 0.2839(2) 0.8056(4) 0.32825(11) 0.0348(5) Uani 1 1 d . . .
H51A H 0.3782 0.7274 0.3278 0.042 Uiso 1 1 calc R . .
H51B H 0.2129 0.7097 0.2989 0.042 Uiso 1 1 calc R . .
C52 C 0.2966(2) 1.0272(4) 0.28536(11) 0.0332(4) Uani 1 1 d . . .
O51 O 0.22392(18) 1.1919(3) 0.29701(10) 0.0534(5) Uani 1 1 d . . .
O52 O 0.39923(16) 1.0232(3) 0.23064(9) 0.0439(4) Uani 1 1 d . . .
C53 C 0.4106(3) 1.2251(5) 0.18200(15) 0.0529(7) Uani 1 1 d . . .
H53A H 0.4886 1.2065 0.1439 0.079 Uiso 1 1 calc R . .
H53B H 0.4314 1.3550 0.2169 0.079 Uiso 1 1 calc R . .
H53C H 0.3196 1.2503 0.1523 0.079 Uiso 1 1 calc R . .
C6 C 0.2097(2) 0.6037(4) 0.45379(11) 0.0324(4) Uani 1 1 d . . .
H6A H 0.1388 0.5176 0.4206 0.039 Uiso 1 1 calc R . .
H6B H 0.3003 0.5158 0.4574 0.039 Uiso 1 1 calc R . .
C7 C 0.1523(2) 0.6413(4) 0.53678(11) 0.0304(4) Uani 1 1 d . . .
H7 H 0.0523 0.7038 0.5321 0.037 Uiso 1 1 calc R . .

loop_
_atom_site_aniso_label
_atom_site_aniso_U_11
_atom_site_aniso_U_22
_atom_site_aniso_U_33
_atom_site_aniso_U_23
_atom_site_aniso_U_13
_atom_site_aniso_U_12
O1 0.0611(10) 0.0338(8) 0.0412(8) 0.0073(7) -0.0087(7) -0.0168(8)
C1 0.0652(14) 0.0316(12) 0.0329(11) 0.0025(9) 0.0059(10) 0.0062(11)
C2 0.0314(9) 0.0333(11) 0.0240(9) 0.0014(8) 0.0009(7) -0.0007(8)
C21 0.0365(10) 0.0293(10) 0.0250(9) -0.0006(8) -0.0016(7) 0.0009(8)
C22 0.0301(9) 0.0297(10) 0.0253(8) -0.0019(8) 0.0021(7) 0.0037(8)
C23 0.0272(8) 0.0289(10) 0.0299(9) 0.0021(8) 0.0042(7) 0.0002(8)
C24 0.0249(8) 0.0298(10) 0.0299(9) -0.0017(8) 0.0000(7) 0.0002(8)
O21 0.0366(7) 0.0400(9) 0.0329(7) -0.0001(7) -0.0036(6) -0.0111(7)
C28 0.0379(11) 0.0390(12) 0.0464(12) -0.0003(11) -0.0013(9) -0.0140(10)
C25 0.0269(8) 0.0320(10) 0.0253(8) -0.0007(8) 0.0010(7) 0.0018(8)
O22 0.0363(7) 0.0437(9) 0.0235(6) 0.0022(7) -0.0018(5) -0.0052(7)
C29 0.0497(12) 0.0456(14) 0.0274(10) 0.0090(10) -0.0033(9) -0.0039(11)
C26 0.0319(9) 0.0321(11) 0.0315(9) 0.0026(9) 0.0042(7) -0.0030(9)
C27 0.0330(9) 0.0311(11) 0.0290(9) -0.0035(8) 0.0012(7) -0.0051(8)
N1 0.0305(8) 0.0317(9) 0.0221(7) -0.0016(7) 0.0005(6) -0.0058(7)
C3 0.0281(8) 0.0262(9) 0.0280(9) -0.0041(8) 0.0018(7) -0.0003(8)
O32 0.0388(7) 0.0418(9) 0.0308(7) -0.0067(7) 0.0000(6) -0.0142(7)
C4 0.0322(9) 0.0248(10) 0.0268(9) 0.0003(8) 0.0031(7) -0.0020(8)
C5 0.0301(9) 0.0308(10) 0.0262(9) -0.0012(8) 0.0009(7) 0.0025(8)
C51 0.0403(11) 0.0381(12) 0.0259(9) -0.0025(9) -0.0008(8) 0.0016(10)
C52 0.0312(9) 0.0427(12) 0.0255(9) -0.0015(9) -0.0032(7) 0.0058(10)
O51 0.0530(10) 0.0540(11) 0.0540(10) 0.0150(9) 0.0166(8) 0.0245(9)
O52 0.0542(9) 0.0398(9) 0.0385(8) 0.0058(7) 0.0163(7) 0.0108(8)
C53 0.0684(16) 0.0443(15) 0.0467(13) 0.0101(12) 0.0164(12) 0.0068(13)
C6 0.0357(10) 0.0303(10) 0.0309(9) -0.0053(8) -0.0018(8) -0.0069(9)
C7 0.0310(9) 0.0277(10) 0.0325(9) 0.0012(8) -0.0005(8) -0.0054(8)

loop_
_atom_type_symbol
_atom_type_description
_atom_type_scat_dispersion_real
_atom_type_scat_dispersion_imag
_atom_type_scat_source
C C 0.0033 0.0000 'International Tables Vol C Tables 4.2.6.8 and 6.1.1.4'
H H 0.0000 0.0000 'International Tables Vol C Tables 4.2.6.8 and 6.1.1.4'
N N 0.0061 0.0000 'International Tables Vol C Tables 4.2.6.8 and 6.1.1.4'
O O 0.0106 0.0000 'International Tables Vol C Tables 4.2.6.8 and 6.1.1.4'

loop_
_geom_angle_atom_site_label_1
_geom_angle_atom_site_label_2
_geom_angle_atom_site_label_3
_geom_angle
_geom_angle_site_symmetry_1
_geom_angle_site_symmetry_3
_geom_angle_publ_flag
C1 O1 C7 110.48(17) . . ?
O1 C1 C2 107.21(18) . . ?
N1 C2 C21 112.03(16) . . ?
N1 C2 C1 100.47(17) . . ?
C21 C2 C1 114.52(18) . . ?
C22 C21 C2 112.29(16) . . ?
C27 C22 C23 118.53(17) . . ?
C27 C22 C21 122.25(18) . . ?
C23 C22 C21 119.20(17) . . ?
C24 C23 C22 121.49(18) . . ?
O21 C24 C23 125.36(18) . . ?
O21 C24 C25 115.26(15) . . ?
C23 C24 C25 119.38(18) . . ?
C24 O21 C28 116.85(15) . . ?
O22 C25 C26 125.06(18) . . ?
O22 C25 C24 115.34(17) . . ?
C26 C25 C24 119.60(16) . . ?
C25 O22 C29 116.20(16) . . ?
C25 C26 C27 120.12(19) . . ?
C22 C27 C26 120.86(18) . . ?
C3 N1 C7 127.08(15) . . ?
C3 N1 C2 122.49(15) . . ?
C7 N1 C2 108.97(15) . . ?
O32 C3 N1 121.24(17) . . ?
O32 C3 C4 121.64(17) . . ?
N1 C3 C4 117.10(16) . . ?
C3 C4 C5 115.80(15) . . ?
C6 C5 C51 111.08(17) . . ?
C6 C5 C4 109.16(15) . . ?
C51 C5 C4 110.19(16) . . ?
C52 C51 C5 112.71(18) . . ?
O51 C52 O52 122.5(2) . . ?
O51 C52 C51 125.55(18) . . ?
O52 C52 C51 111.99(18) . . ?
C52 O52 C53 115.44(18) . . ?
C7 C6 C5 108.71(16) . . ?
O1 C7 N1 104.29(14) . . ?
O1 C7 C6 112.74(18) . . ?
N1 C7 C6 111.45(16) . . ?

loop_
_geom_bond_atom_site_label_1
_geom_bond_atom_site_label_2
_geom_bond_distance
_geom_bond_site_symmetry_2
_geom_bond_publ_flag
O1 C1 1.416(3) . ?
O1 C7 1.423(3) . ?
C1 C2 1.533(3) . ?
C2 N1 1.461(2) . ?
C2 C21 1.528(3) . ?
C21 C22 1.513(2) . ?
C22 C27 1.382(3) . ?
C22 C23 1.400(3) . ?
C23 C24 1.386(2) . ?
C24 O21 1.367(2) . ?
C24 C25 1.411(3) . ?
O21 C28 1.422(3) . ?
C25 O22 1.371(2) . ?
C25 C26 1.380(3) . ?
O22 C29 1.428(3) . ?
C26 C27 1.408(3) . ?
N1 C3 1.352(2) . ?
N1 C7 1.456(2) . ?
C3 O32 1.231(2) . ?
C3 C4 1.510(2) . ?
C4 C5 1.531(3) . ?
C5 C6 1.524(3) . ?
C5 C51 1.530(2) . ?
C51 C52 1.501(3) . ?
C52 O51 1.204(3) . ?
C52 O52 1.335(2) . ?
O52 C53 1.449(3) . ?
C6 C7 1.509(3) . ?

loop_
_geom_torsion_atom_site_label_1
_geom_torsion_atom_site_label_2
_geom_torsion_atom_site_label_3
_geom_torsion_atom_site_label_4
_geom_torsion
_geom_torsion_site_symmetry_1
_geom_torsion_site_symmetry_2
_geom_torsion_site_symmetry_3
_geom_torsion_site_symmetry_4
_geom_torsion_publ_flag
C7 O1 C1 C2 4.9(2) . . . . ?
O1 C1 C2 N1 -20.5(2) . . . . ?
O1 C1 C2 C21 99.7(2) . . . . ?
N1 C2 C21 C22 -164.68(16) . . . . ?
C1 C2 C21 C22 81.7(2) . . . . ?
C2 C21 C22 C27 -93.6(2) . . . . ?
C2 C21 C22 C23 84.8(2) . . . . ?
C27 C22 C23 C24 0.2(3) . . . . ?
C21 C22 C23 C24 -178.21(18) . . . . ?
C22 C23 C24 O21 -178.62(18) . . . . ?
C22 C23 C24 C25 1.2(3) . . . . ?
C23 C24 O21 C28 -1.6(3) . . . . ?
C25 C24 O21 C28 178.56(18) . . . . ?
O21 C24 C25 O22 -1.0(2) . . . . ?
C23 C24 C25 O22 179.08(17) . . . . ?
O21 C24 C25 C26 178.32(18) . . . . ?
C23 C24 C25 C26 -1.6(3) . . . . ?
C26 C25 O22 C29 6.7(3) . . . . ?
C24 C25 O22 C29 -173.96(18) . . . . ?
O22 C25 C26 C27 179.73(18) . . . . ?
C24 C25 C26 C27 0.4(3) . . . . ?
C23 C22 C27 C26 -1.4(3) . . . . ?
C21 C22 C27 C26 177.01(19) . . . . ?
C25 C26 C27 C22 1.0(3) . . . . ?
C21 C2 N1 C3 100.2(2) . . . . ?
C1 C2 N1 C3 -137.8(2) . . . . ?
C21 C2 N1 C7 -92.8(2) . . . . ?
C1 C2 N1 C7 29.3(2) . . . . ?
C7 N1 C3 O32 -172.54(19) . . . . ?
C2 N1 C3 O32 -7.9(3) . . . . ?
C7 N1 C3 C4 5.8(3) . . . . ?
C2 N1 C3 C4 170.43(17) . . . . ?
O32 C3 C4 C5 -174.38(18) . . . . ?
N1 C3 C4 C5 7.3(3) . . . . ?
C3 C4 C5 C6 -41.3(2) . . . . ?
C3 C4 C5 C51 -163.56(17) . . . . ?
C6 C5 C51 C52 173.67(17) . . . . ?
C4 C5 C51 C52 -65.2(2) . . . . ?
C5 C51 C52 O51 -32.4(3) . . . . ?
C5 C51 C52 O52 148.11(17) . . . . ?
O51 C52 O52 C53 -4.3(3) . . . . ?
C51 C52 O52 C53 175.26(19) . . . . ?
C51 C5 C6 C7 -175.24(16) . . . . ?
C4 C5 C6 C7 63.0(2) . . . . ?
C1 O1 C7 N1 13.2(2) . . . . ?
C1 O1 C7 C6 134.26(19) . . . . ?
C3 N1 C7 O1 138.86(19) . . . . ?
C2 N1 C7 O1 -27.5(2) . . . . ?
C3 N1 C7 C6 16.9(3) . . . . ?
C2 N1 C7 C6 -149.40(17) . . . . ?
C5 C6 C7 O1 -167.77(15) . . . . ?
C5 C6 C7 N1 -50.9(2) . . . . ?

loop_
_cod_related_entry_id
_cod_related_entry_database
_cod_related_entry_code
1 ChemSpider 10033246
